data_2310432
loop_
_publ_author_name
'Larson, A.C.'
'Roof, R.B.jr.'
'Cromer, D.T.'

_publ_section_title
;
 The crystal structure of U F4
;
_journal_name_full 'Acta Crystallographica (1,1948-23,1967)'
_journal_page_first 555
_journal_page_last 558
_journal_volume 17
_journal_year 1964
_chemical_formula_sum 'F4 U'
_chemical_name_systematic 'U F4'
_space_group_IT_number 15
_symmetry_space_group_name_Hall '-C 2yc'
_symmetry_space_group_name_H-M 'C 1 2/c 1'
_cell_angle_alpha 90
_cell_angle_beta 126.333
_cell_angle_gamma 90
_cell_formula_units_Z 12
_cell_length_a 12.73
_cell_length_b 10.75
_cell_length_c 8.43
_cell_volume 929.345
_citation_journal_id_ASTM ACCRA9
_cod_data_source_file Larson_ACCRA9_1964_940.cif
_cod_data_source_block F4U1
_cod_original_formula_sum 'F4 U1'
_cod_database_code 2310432

loop_
_symmetry_equiv_pos_as_xyz
x,y,z
-x,y,-z+1/2
-x,-y,-z
x,-y,z-1/2
x+1/2,y+1/2,z
-x+1/2,y+1/2,-z+1/2
-x+1/2,-y+1/2,-z
x+1/2,-y+1/2,z-1/2

loop_
_atom_site_label
_atom_site_type_symbol
_atom_site_fract_x
_atom_site_fract_y
_atom_site_fract_z
_atom_site_occupancy
_atom_site_U_iso_or_equiv
F4 F-1 0.8786 0.0525 0.0459 1 0.0
F7 F-1 0.6287 0.3491 0.6633 1 0.0
U2 U+4 0.2042 0.4281 0.8307 1 0.0
F2 F-1 0 0.5921 0.25 1 0.0
U1 U+4 0 0.2126 0.25 1 0.0
F5 F-1 0.7894 0.5298 0.894 1 0.0
F6 F-1 0.6192 0.1178 0.7834 1 0.0
F3 F-1 0.8843 0.2973 0.9309 1 0.0
F1 F-1 0.25 0.25 0 1 0.0
